data_1541111
loop_
_publ_author_name
'Pei, S.'
'Mitchell, A.W.'
'Dabrowski, B.'
'Hinks, D.G.'
'Jorgensen, J.D.'
'Richards, D.R.'
'Newsam, J.M.'
'Sinha, S.K.'
'Vaknin, D.'
'Jacobson, A.J.'

_publ_section_title
;
 Structural phase diagram of the Ba1-x Kx Bi O3 system
;
_journal_name_full 'Physical Review, Serie 3. B - Condensed Matter (18,1978-)'
_journal_page_first 4126
_journal_page_last 4141
_journal_volume 41
_journal_year 1990
_chemical_formula_sum 'Ba0.6 Bi K0.4 O3'
_chemical_name_systematic 'Ba.6 K.4 Bi O3'
_space_group_IT_number 221
_symmetry_space_group_name_Hall '-P 4 2 3'
_symmetry_space_group_name_H-M 'P m -3 m'
_cell_angle_alpha 90
_cell_angle_beta 90
_cell_angle_gamma 90
_cell_formula_units_Z 1
_cell_length_a 4.283
_cell_length_b 4.283
_cell_length_c 4.283
_cell_volume 78.568
_citation_journal_id_ASTM PRBMDO
_cod_data_source_file Pei_PRBMDO_1990_1885.cif
_cod_data_source_block Ba0.6Bi1K0.4O3
_cod_original_cell_volume 78.56773
_cod_original_formula_sum 'Ba0.6 Bi1 K0.4 O3'
_cod_database_code 1541111

loop_
_symmetry_equiv_pos_as_xyz
x,y,z
-y,x,z
-x,-y,z
y,-x,z
x,-y,-z
y,x,-z
-x,y,-z
-y,-x,-z
z,x,y
-x,z,y
-z,-x,y
x,-z,y
z,-x,-y
x,z,-y
-z,x,-y
-x,-z,-y
y,z,x
y,-z,-x
z,y,-x
-y,z,-x
-z,-y,-x
-y,-z,x
z,-y,x
-z,y,x
-x,-y,-z
y,-x,-z
x,y,-z
-y,x,-z
-x,y,z
-y,-x,z
x,-y,z
y,x,z
-z,-x,-y
x,-z,-y
z,x,-y
-x,z,-y
-z,x,y
-x,-z,y
z,-x,y
x,z,y
-y,-z,-x
-y,z,x
-z,-y,x
y,-z,x
z,y,x
y,z,-x
-z,y,-x
z,-y,-x

loop_
_atom_site_label
_atom_site_type_symbol
_atom_site_fract_x
_atom_site_fract_y
_atom_site_fract_z
_atom_site_occupancy
_atom_site_U_iso_or_equiv
O1 O-2 0.5 0.5 0 1 0.0
Bi1 Bi+4 0.5 0.5 0.5 1 0.0
K1 K+1 0 0 0 0.42 0.0
Ba1 Ba+2 0 0 0 0.58 0.0
